data_7036093
loop_
_publ_author_name
'Goodwin, Conrad A. P.'
'Smith, Alex'
'Ortu, Fabrizio'
'Vitorica-Yrezabal, I\~nigo J'
'Mills, David P.'

_publ_section_title
;
 Salt metathesis versus protonolysis routes for the synthesis of
 silylamide Hauser base (R2NMgX; X = halogen) and amido-Grignard (R2NMgR)
 complexes.
;
_journal_issue 14
_journal_name_full 'Dalton transactions (Cambridge, England : 2003)'
_journal_page_first 6004
_journal_page_last 6014
_journal_paper_doi 10.1039/c5dt02535d
_journal_volume 45
_journal_year 2016
_chemical_formula_moiety 'C20 H50 N Na O4 Si2'
_chemical_formula_sum 'C20 H50 N Na O4 Si2'
_chemical_formula_weight 447.78
_space_group_crystal_system monoclinic
_space_group_IT_number 14
_space_group_name_Hall '-P 2yn'
_space_group_name_H-M_alt 'P 1 21/n 1'
_symmetry_space_group_name_Hall '-P 2yn'
_symmetry_space_group_name_H-M 'P 1 21/n 1'
_atom_sites_solution_hydrogens geom
_atom_sites_solution_primary direct
_audit_creation_date 2015-04-24
_audit_creation_method
;
Olex2 1.2
(compiled 2014.05.21 svn.r2940 for OlexSys, GUI svn.r4846)
;
_audit_update_record
;
2015-08-03 deposited with the CCDC.
2015-08-05 downloaded from the CCDC.
;
_cell_angle_alpha 90
_cell_angle_beta 91.571(8)
_cell_angle_gamma 90
_cell_formula_units_Z 4
_cell_length_a 10.8063(10)
_cell_length_b 16.759(2)
_cell_length_c 15.6804(14)
_cell_measurement_reflns_used 1541
_cell_measurement_temperature 150.03(11)
_cell_measurement_theta_max 23.5090
_cell_measurement_theta_min 3.5330
_cell_volume 2838.7(5)
_computing_cell_refinement
;
CrysAlisPro, Agilent Technologies,
Version 1.171.37.33 (release 27-03-2014 CrysAlis171 .NET)
(compiled Mar 27 2014,17:12:48)
;
_computing_data_collection
;
CrysAlisPro, Agilent Technologies,
Version 1.171.37.33 (release 27-03-2014 CrysAlis171 .NET)
(compiled Mar 27 2014,17:12:48)
;
_computing_data_reduction
;
CrysAlisPro, Agilent Technologies,
Version 1.171.37.33 (release 27-03-2014 CrysAlis171 .NET)
(compiled Mar 27 2014,17:12:48)
;
_computing_molecular_graphics 'Olex2 (Dolomanov et al., 2009)'
_computing_publication_material 'Olex2 (Dolomanov et al., 2009)'
_computing_structure_refinement 'ShelXL (Sheldrick, 2008)'
_computing_structure_solution 'ShelXS (Sheldrick, 2008)'
_diffrn_ambient_environment N~2~
_diffrn_ambient_temperature 150.03(11)
_diffrn_detector 'CCD plate'
_diffrn_detector_area_resol_mean 8.0714
_diffrn_detector_type Eos
_diffrn_measured_fraction_theta_full 0.985
_diffrn_measured_fraction_theta_max 0.985
_diffrn_measurement_details
;
  1 omega  -35.00   15.00   1.0000   80.0000
omega____ theta____ kappa____ phi______ frames
    -      -22.8162   77.0000  -90.0000 50

  2 omega   -1.00   91.00   1.0000   80.0000
omega____ theta____ kappa____ phi______ frames
    -       23.9100   57.0000   30.0000 92

  3 omega    8.00   49.00   1.0000   80.0000
omega____ theta____ kappa____ phi______ frames
    -       23.9100  -57.0000   30.0000 41

  4 omega   20.00   97.00   1.0000   80.0000
omega____ theta____ kappa____ phi______ frames
    -       23.9100   57.0000  150.0000 77

  5 omega  -20.00   16.00   1.0000   80.0000
omega____ theta____ kappa____ phi______ frames
    -      -22.8162  -99.0000   60.0000 36

  6 omega   35.00  110.00   1.0000   80.0000
omega____ theta____ kappa____ phi______ frames
    -       23.9100  178.0000  120.0000 75

  7 omega   35.00  110.00   1.0000   80.0000
omega____ theta____ kappa____ phi______ frames
    -       23.9100  178.0000  -90.0000 75

  8 omega   -6.00   97.00   1.0000   80.0000
omega____ theta____ kappa____ phi______ frames
    -       23.9100   57.0000  -90.0000 103
;
_diffrn_measurement_device 'four-circle diffractometer'
_diffrn_measurement_device_type 'SuperNova, Single source at offset, Eos'
_diffrn_measurement_method '\w scans'
_diffrn_orient_matrix_UB_11 -0.0074573000
_diffrn_orient_matrix_UB_12 -0.0036248000
_diffrn_orient_matrix_UB_13 0.0446194000
_diffrn_orient_matrix_UB_21 0.0600450000
_diffrn_orient_matrix_UB_22 -0.0168614000
_diffrn_orient_matrix_UB_23 0.0043380000
_diffrn_orient_matrix_UB_31 0.0255015000
_diffrn_orient_matrix_UB_32 0.0386632000
_diffrn_orient_matrix_UB_33 0.0060778000
_diffrn_radiation_monochromator mirror
_diffrn_radiation_probe x-ray
_diffrn_radiation_type MoK\a
_diffrn_radiation_wavelength 0.71073
_diffrn_reflns_av_R_equivalents 0.1787
_diffrn_reflns_av_unetI/netI 0.1922
_diffrn_reflns_Laue_measured_fraction_full 0.985
_diffrn_reflns_Laue_measured_fraction_max 0.986
_diffrn_reflns_limit_h_max 13
_diffrn_reflns_limit_h_min -13
_diffrn_reflns_limit_k_max 20
_diffrn_reflns_limit_k_min -20
_diffrn_reflns_limit_l_max 18
_diffrn_reflns_limit_l_min -18
_diffrn_reflns_number 17204
_diffrn_reflns_point_group_measured_fraction_full 0.985
_diffrn_reflns_point_group_measured_fraction_max 0.985
_diffrn_reflns_theta_full 26.000
_diffrn_reflns_theta_max 25.348
_diffrn_reflns_theta_min 3.320
_diffrn_source 'SuperNova (Mo) X-ray Source'
_exptl_absorpt_coefficient_mu 0.162
_exptl_absorpt_correction_T_max 1.00000
_exptl_absorpt_correction_T_min 0.15145
_exptl_absorpt_correction_type multi-scan
_exptl_absorpt_process_details
;
CrysAlisPro, Agilent Technologies,
Version 1.171.37.33 (release 27-03-2014 CrysAlis171 .NET)
(compiled Mar 27 2014,17:12:48)
Empirical absorption correction using spherical harmonics,
 implemented in SCALE3 ABSPACK scaling algorithm.
;
_exptl_crystal_colour 'clear light colourless'
_exptl_crystal_colour_lustre clear
_exptl_crystal_colour_modifier light
_exptl_crystal_colour_primary colourless
_exptl_crystal_density_diffrn 1.048
_exptl_crystal_description plate
_exptl_crystal_F_000 992
_exptl_crystal_size_max 0.2
_exptl_crystal_size_mid 0.17
_exptl_crystal_size_min 0.1
_refine_diff_density_max 0.398
_refine_diff_density_min -0.293
_refine_diff_density_rms 0.067
_refine_ls_extinction_method none
_refine_ls_goodness_of_fit_ref 0.965
_refine_ls_hydrogen_treatment constr
_refine_ls_matrix_type full
_refine_ls_number_parameters 253
_refine_ls_number_reflns 5119
_refine_ls_number_restraints 0
_refine_ls_restrained_S_all 0.965
_refine_ls_R_factor_all 0.1623
_refine_ls_R_factor_gt 0.0717
_refine_ls_shift/su_max 0.000
_refine_ls_shift/su_mean 0.000
_refine_ls_structure_factor_coef Fsqd
_refine_ls_weighting_details 'w=1/[\s^2^(Fo^2^)+(0.0400P)^2^] where P=(Fo^2^+2Fc^2^)/3'
_refine_ls_weighting_scheme calc
_refine_ls_wR_factor_gt 0.1295
_refine_ls_wR_factor_ref 0.1678
_reflns_Friedel_coverage 0.000
_reflns_number_gt 2519
_reflns_number_total 5119
_reflns_threshold_expression 'I > 2\s(I)'
_cod_data_source_file c5dt02535d2.cif
_cod_data_source_block 05b
_cod_depositor_comments 'Adding full bibliography for 7036089--7036100.cif.'
_cod_database_code 7036093
_manchester_internal_coll_name adpm137
_manchester_internal_coll_client FO/DPM
_manchester_internal_coll_type custom
_manchester_internal_coll_frame_time 80s
_manchester_internal_coll_frame_width 1
_manchester_internal_coll_frame_method '\w scans'
_manchester_internal_coll_user FO
_manchester_internal_coll_date 17/02/2015
_manchester_internal_process_user FO
_manchester_internal_process_date 18/02/2015
_manchester_internal_solution_user FO
_manchester_internal_solution_date 18/02/2015
_manchester_internal_refinement_user FO
_manchester_internal_refinement_date 23/02/2015
_manchester_internal_validation_user IVY
_manchester_internal_validation_date 24/04/2015
_manchester_internal_archive_date 24/04/2015
_shelxl_version_number 2014/6
_chemical_oxdiff_formula 'C30 N3 Si3 Th'
_shelx_space_group_comment
;
The symmetry employed for this shelxl refinement is uniquely defined
by the following loop, which should always be used as a source of
symmetry information in preference to the above space-group names.
They are only intended as comments.
;
_reflns_odcompleteness_completeness 98.37
_reflns_odcompleteness_iscentric 1
_reflns_odcompleteness_theta 26.32
_olex2_refinement_description
;
1. Fixed Uiso
 At 1.2 times of:
  All C(H,H) groups
 At 1.5 times of:
  All C(H,H,H) groups
2.a Secondary CH2 refined with riding coordinates:
 C11(H11A,H11B), C17(H17A,H17B), C18(H18A,H18B), C19(H19A,H19B)
2.b Me refined with riding coordinates:
 C8(H8A,H8B,H8C), C9(H9A,H9B,H9C), C10(H10A,H10B,H10C), C12(H12A,H12B,H12C),
 C13(H13A,H13B,H13C), C14(H14A,H14B,H14C), C15(H15A,H15B,H15C), C16(H16A,H16B,
 H16C), C20(H20A,H20B,H20C), C21(H21A,H21B,H21C), C22(H22A,H22B,H22C), C23(H23A,
 H23B,H23C), C24(H24A,H24B,H24C), C25(H25A,H25B,H25C)
;
_olex2_submission_special_instructions 'No special instructions were received'

loop_
_space_group_symop_operation_xyz
'x, y, z'
'-x+1/2, y+1/2, -z+1/2'
'-x, -y, -z'
'x-1/2, -y-1/2, z-1/2'

loop_
_atom_site_label
_atom_site_type_symbol
_atom_site_fract_x
_atom_site_fract_y
_atom_site_fract_z
_atom_site_U_iso_or_equiv
_atom_site_adp_type
_atom_site_occupancy
_atom_site_site_symmetry_order
_atom_site_calc_flag
_atom_site_refinement_flags_posn
Si1 Si 0.34750(10) 0.08392(8) 0.32470(7) 0.0253(3) Uani 1 1 d .
Si2 Si 0.29810(10) 0.16267(8) 0.15052(7) 0.0229(3) Uani 1 1 d .
Na3 Na 0.04980(13) 0.12429(10) 0.26923(10) 0.0287(4) Uani 1 1 d .
O1 O -0.0154(3) 0.26549(19) 0.29499(18) 0.0373(8) Uani 1 1 d .
O2 O -0.1227(2) 0.1649(2) 0.17673(19) 0.0418(9) Uani 1 1 d .
O3 O -0.0391(3) -0.01766(19) 0.2630(2) 0.0439(9) Uani 1 1 d .
O4 O -0.0641(3) 0.0886(2) 0.3948(2) 0.0554(10) Uani 1 1 d .
N5 N 0.2636(3) 0.1259(2) 0.24562(19) 0.0235(9) Uani 1 1 d .
C6 C 0.2665(4) 0.0887(3) 0.0599(2) 0.0290(11) Uani 1 1 d .
C7 C 0.3724(4) 0.1541(3) 0.4205(3) 0.0367(12) Uani 1 1 d .
C8 C 0.2016(4) 0.2530(3) 0.1231(3) 0.0375(13) Uani 1 1 d .
H8A H 0.2235 0.2727 0.0681 0.056 Uiso 1 1 calc R
H8B H 0.1155 0.2386 0.1220 0.056 Uiso 1 1 calc R
H8C H 0.2164 0.2936 0.1653 0.056 Uiso 1 1 calc R
C9 C -0.1960(4) 0.1077(3) 0.1307(3) 0.0469(14) Uani 1 1 d .
H9A H -0.1429 0.0687 0.1058 0.070 Uiso 1 1 calc R
H9B H -0.2511 0.0817 0.1689 0.070 Uiso 1 1 calc R
H9C H -0.2434 0.1341 0.0863 0.070 Uiso 1 1 calc R
C10 C 0.2690(4) -0.0074(3) 0.3674(3) 0.0363(12) Uani 1 1 d .
H10A H 0.3193 -0.0301 0.4126 0.054 Uiso 1 1 calc R
H10B H 0.1898 0.0072 0.3889 0.054 Uiso 1 1 calc R
H10C H 0.2579 -0.0458 0.3224 0.054 Uiso 1 1 calc R
C11 C -0.1129(4) 0.2930(3) 0.2412(3) 0.0406(13) Uani 1 1 d .
H11A H -0.0795 0.3180 0.1910 0.049 Uiso 1 1 calc R
H11B H -0.1612 0.3324 0.2710 0.049 Uiso 1 1 calc R
C12 C 0.4641(3) 0.1959(3) 0.1395(3) 0.0369(12) Uani 1 1 d .
H12A H 0.4754 0.2161 0.0830 0.055 Uiso 1 1 calc R
H12B H 0.4828 0.2371 0.1804 0.055 Uiso 1 1 calc R
H12C H 0.5184 0.1513 0.1496 0.055 Uiso 1 1 calc R
C13 C 0.3331(4) 0.0097(3) 0.0791(3) 0.0501(14) Uani 1 1 d .
H13A H 0.3085 -0.0101 0.1335 0.075 Uiso 1 1 calc R
H13B H 0.3114 -0.0285 0.0356 0.075 Uiso 1 1 calc R
H13C H 0.4209 0.0183 0.0802 0.075 Uiso 1 1 calc R
C14 C 0.4300(5) 0.2324(3) 0.3904(3) 0.0578(16) Uani 1 1 d .
H14A H 0.5084 0.2215 0.3656 0.087 Uiso 1 1 calc R
H14B H 0.3758 0.2571 0.3486 0.087 Uiso 1 1 calc R
H14C H 0.4418 0.2676 0.4382 0.087 Uiso 1 1 calc R
C15 C 0.0642(4) 0.3302(3) 0.3188(3) 0.0495(14) Uani 1 1 d .
H15A H 0.1303 0.3109 0.3554 0.074 Uiso 1 1 calc R
H15B H 0.0980 0.3534 0.2686 0.074 Uiso 1 1 calc R
H15C H 0.0178 0.3698 0.3485 0.074 Uiso 1 1 calc R
C16 C 0.1270(4) 0.0717(3) 0.0531(3) 0.0430(14) Uani 1 1 d .
H16A H 0.0992 0.0520 0.1068 0.064 Uiso 1 1 calc R
H16B H 0.0835 0.1199 0.0386 0.064 Uiso 1 1 calc R
H16C H 0.1111 0.0324 0.0096 0.064 Uiso 1 1 calc R
C17 C -0.1468(4) 0.0276(3) 0.3839(3) 0.0508(15) Uani 1 1 d .
H17A H -0.2201 0.0477 0.3540 0.061 Uiso 1 1 calc R
H17B H -0.1716 0.0091 0.4395 0.061 Uiso 1 1 calc R
C18 C -0.1935(4) 0.2243(3) 0.2153(3) 0.0429(14) Uani 1 1 d .
H18A H -0.2329 0.2026 0.2650 0.052 Uiso 1 1 calc R
H18B H -0.2578 0.2425 0.1755 0.052 Uiso 1 1 calc R
C19 C -0.0985(5) -0.0395(3) 0.3366(3) 0.0613(17) Uani 1 1 d .
H19A H -0.0407 -0.0687 0.3734 0.074 Uiso 1 1 calc R
H19B H -0.1662 -0.0752 0.3215 0.074 Uiso 1 1 calc R
C20 C 0.2472(5) 0.1715(3) 0.4601(3) 0.0555(15) Uani 1 1 d .
H20A H 0.2110 0.1224 0.4789 0.083 Uiso 1 1 calc R
H20B H 0.2590 0.2067 0.5079 0.083 Uiso 1 1 calc R
H20C H 0.1930 0.1961 0.4183 0.083 Uiso 1 1 calc R
C21 C 0.0022(5) -0.0846(3) 0.2160(3) 0.0587(16) Uani 1 1 d .
H21A H 0.0426 -0.0665 0.1658 0.088 Uiso 1 1 calc R
H21B H 0.0594 -0.1151 0.2508 0.088 Uiso 1 1 calc R
H21C H -0.0674 -0.1173 0.1998 0.088 Uiso 1 1 calc R
C22 C -0.1056(5) 0.1487(3) 0.4514(3) 0.0550(15) Uani 1 1 d .
H22A H -0.0441 0.1899 0.4566 0.082 Uiso 1 1 calc R
H22B H -0.1817 0.1711 0.4293 0.082 Uiso 1 1 calc R
H22C H -0.1189 0.1256 0.5064 0.082 Uiso 1 1 calc R
C23 C 0.5072(4) 0.0476(3) 0.2969(3) 0.0398(13) Uani 1 1 d .
H23A H 0.5470 0.0247 0.3466 0.060 Uiso 1 1 calc R
H23B H 0.5001 0.0080 0.2528 0.060 Uiso 1 1 calc R
H23C H 0.5554 0.0917 0.2773 0.060 Uiso 1 1 calc R
C24 C 0.4589(5) 0.1166(3) 0.4891(3) 0.0637(17) Uani 1 1 d .
H24A H 0.5378 0.1054 0.4651 0.095 Uiso 1 1 calc R
H24B H 0.4698 0.1531 0.5359 0.095 Uiso 1 1 calc R
H24C H 0.4231 0.0679 0.5092 0.095 Uiso 1 1 calc R
C25 C 0.3062(5) 0.1198(3) -0.0270(3) 0.0545(16) Uani 1 1 d .
H25A H 0.2648 0.1693 -0.0394 0.082 Uiso 1 1 calc R
H25B H 0.3941 0.1281 -0.0258 0.082 Uiso 1 1 calc R
H25C H 0.2846 0.0814 -0.0703 0.082 Uiso 1 1 calc R

loop_
_atom_site_aniso_label
_atom_site_aniso_U_11
_atom_site_aniso_U_22
_atom_site_aniso_U_33
_atom_site_aniso_U_23
_atom_site_aniso_U_13
_atom_site_aniso_U_12
Si1 0.0210(7) 0.0271(8) 0.0275(6) 0.0045(5) -0.0038(5) -0.0035(6)
Si2 0.0172(6) 0.0258(8) 0.0257(6) 0.0039(5) 0.0023(5) 0.0013(6)
Na3 0.0197(9) 0.0312(12) 0.0354(9) -0.0003(8) 0.0039(7) 0.0000(8)
O1 0.0322(18) 0.029(2) 0.050(2) 0.0030(15) -0.0049(16) -0.0072(16)
O2 0.0212(17) 0.049(3) 0.056(2) -0.0191(17) -0.0032(15) 0.0072(17)
O3 0.053(2) 0.026(2) 0.054(2) -0.0019(16) 0.0140(18) -0.0016(17)
O4 0.068(3) 0.036(3) 0.064(2) -0.0169(18) 0.045(2) -0.015(2)
N5 0.0121(18) 0.031(2) 0.0271(18) 0.0029(16) 0.0001(15) -0.0004(16)
C6 0.024(2) 0.038(3) 0.025(2) 0.000(2) 0.003(2) -0.001(2)
C7 0.046(3) 0.036(4) 0.028(2) 0.003(2) -0.011(2) -0.005(3)
C8 0.035(3) 0.045(4) 0.033(3) 0.011(2) 0.009(2) 0.009(2)
C9 0.030(3) 0.052(4) 0.059(3) -0.017(3) -0.007(2) -0.003(3)
C10 0.035(3) 0.033(3) 0.041(3) 0.009(2) 0.000(2) -0.004(2)
C11 0.039(3) 0.037(4) 0.046(3) 0.000(2) 0.004(2) 0.014(3)
C12 0.027(3) 0.046(4) 0.038(3) 0.006(2) 0.002(2) -0.002(2)
C13 0.054(3) 0.044(4) 0.053(3) -0.017(3) -0.004(3) 0.011(3)
C14 0.088(4) 0.026(4) 0.059(3) 0.004(3) -0.010(3) -0.026(3)
C15 0.041(3) 0.038(4) 0.070(4) -0.003(3) 0.005(3) -0.008(3)
C16 0.042(3) 0.047(4) 0.039(3) -0.011(2) -0.003(2) -0.010(3)
C17 0.037(3) 0.062(5) 0.054(3) -0.011(3) 0.016(3) -0.020(3)
C18 0.026(3) 0.054(4) 0.049(3) -0.002(3) 0.000(2) 0.013(3)
C19 0.069(4) 0.052(5) 0.065(4) 0.002(3) 0.025(3) -0.024(3)
C20 0.091(4) 0.040(4) 0.036(3) -0.011(2) 0.008(3) 0.000(3)
C21 0.072(4) 0.041(4) 0.064(4) -0.010(3) 0.016(3) -0.005(3)
C22 0.077(4) 0.036(4) 0.054(3) -0.005(3) 0.026(3) -0.001(3)
C23 0.026(3) 0.049(4) 0.045(3) 0.016(2) -0.006(2) 0.003(2)
C24 0.090(4) 0.062(5) 0.037(3) 0.004(3) -0.028(3) -0.015(3)
C25 0.068(4) 0.067(5) 0.030(3) -0.003(3) 0.014(3) -0.021(3)

loop_
_atom_type_symbol
_atom_type_description
_atom_type_scat_dispersion_real
_atom_type_scat_dispersion_imag
_atom_type_scat_source
C C 0.0033 0.0016 'International Tables Vol C Tables 4.2.6.8 and 6.1.1.4'
H H 0.0000 0.0000 'International Tables Vol C Tables 4.2.6.8 and 6.1.1.4'
N N 0.0061 0.0033 'International Tables Vol C Tables 4.2.6.8 and 6.1.1.4'
Na Na 0.0362 0.0249 'International Tables Vol C Tables 4.2.6.8 and 6.1.1.4'
O O 0.0106 0.0060 'International Tables Vol C Tables 4.2.6.8 and 6.1.1.4'
Si Si 0.0817 0.0704 'International Tables Vol C Tables 4.2.6.8 and 6.1.1.4'

loop_
_geom_angle_atom_site_label_1
_geom_angle_atom_site_label_2
_geom_angle_atom_site_label_3
_geom_angle
N5 Si1 Na3 39.76(11)
N5 Si1 C7 112.5(2)
N5 Si1 C10 111.45(18)
N5 Si1 C23 116.37(17)
C7 Si1 Na3 100.98(15)
C10 Si1 Na3 79.57(14)
C10 Si1 C7 106.0(2)
C10 Si1 C23 104.1(2)
C23 Si1 Na3 150.86(14)
C23 Si1 C7 105.6(2)
N5 Si2 Na3 39.95(10)
N5 Si2 C6 112.72(19)
N5 Si2 C8 111.45(17)
N5 Si2 C12 115.26(17)
C6 Si2 Na3 99.10(13)
C8 Si2 Na3 80.48(13)
C8 Si2 C6 105.41(19)
C8 Si2 C12 105.3(2)
C12 Si2 Na3 151.46(14)
C12 Si2 C6 105.92(19)
Si2 Na3 Si1 54.07(4)
O1 Na3 Si1 114.69(8)
O1 Na3 Si2 98.07(8)
O1 Na3 O3 140.81(11)
O2 Na3 Si1 156.97(10)
O2 Na3 Si2 103.09(9)
O2 Na3 O1 67.45(11)
O2 Na3 O3 87.53(11)
O3 Na3 Si1 100.20(9)
O3 Na3 Si2 117.33(9)
O4 Na3 Si1 104.04(10)
O4 Na3 Si2 157.70(11)
O4 Na3 O1 87.18(12)
O4 Na3 O2 98.95(12)
O4 Na3 O3 66.69(11)
N5 Na3 Si1 27.05(8)
N5 Na3 Si2 27.06(8)
N5 Na3 O1 107.25(12)
N5 Na3 O2 130.15(13)
N5 Na3 O3 111.93(13)
N5 Na3 O4 130.83(13)
C11 O1 Na3 114.9(3)
C11 O1 C15 110.1(4)
C15 O1 Na3 126.1(3)
C9 O2 Na3 121.3(3)
C18 O2 Na3 111.1(2)
C18 O2 C9 113.2(3)
C19 O3 Na3 113.3(3)
C19 O3 C21 112.5(4)
C21 O3 Na3 128.9(3)
C17 O4 Na3 115.4(3)
C17 O4 C22 113.1(4)
C22 O4 Na3 120.5(3)
Si1 N5 Na3 113.19(16)
Si2 N5 Si1 133.65(19)
Si2 N5 Na3 112.98(15)
C13 C6 Si2 110.0(3)
C13 C6 C16 107.9(4)
C16 C6 Si2 109.1(3)
C25 C6 Si2 113.1(3)
C25 C6 C13 109.1(4)
C25 C6 C16 107.5(3)
C14 C7 Si1 109.5(3)
C14 C7 C24 108.7(4)
C20 C7 Si1 109.1(3)
C20 C7 C14 109.5(4)
C20 C7 C24 108.6(4)
C24 C7 Si1 111.4(3)
O1 C11 C18 109.4(4)
O4 C17 C19 113.6(4)
O2 C18 C11 110.1(4)
O3 C19 C17 113.6(5)

loop_
_geom_bond_atom_site_label_1
_geom_bond_atom_site_label_2
_geom_bond_distance
Si1 Na3 3.3779(19)
Si1 N5 1.671(3)
Si1 C7 1.921(4)
Si1 C10 1.881(4)
Si1 C23 1.892(4)
Si2 Na3 3.3693(19)
Si2 N5 1.665(3)
Si2 C6 1.909(4)
Si2 C8 1.881(4)
Si2 C12 1.891(4)
Na3 O1 2.505(4)
Na3 O2 2.428(3)
Na3 O3 2.567(4)
Na3 O4 2.425(3)
Na3 N5 2.350(3)
O1 C11 1.409(5)
O1 C15 1.427(5)
O2 C9 1.428(5)
O2 C18 1.402(5)
O3 C19 1.385(5)
O3 C21 1.421(5)
O4 C17 1.366(5)
O4 C22 1.423(5)
C6 C13 1.532(6)
C6 C16 1.535(5)
C6 C25 1.531(5)
C7 C14 1.531(6)
C7 C20 1.532(6)
C7 C24 1.541(6)
C11 C18 1.493(6)
C17 C19 1.452(7)

loop_
_geom_torsion_atom_site_label_1
_geom_torsion_atom_site_label_2
_geom_torsion_atom_site_label_3
_geom_torsion_atom_site_label_4
_geom_torsion
Na3 Si1 N5 Si2 -174.7(4)
Na3 Si2 N5 Si1 174.7(4)
Na3 O1 C11 C18 29.0(4)
Na3 O2 C18 C11 54.9(4)
Na3 O3 C19 C17 26.0(5)
Na3 O4 C17 C19 44.3(6)
O1 C11 C18 O2 -55.9(5)
O4 C17 C19 O3 -47.1(7)
C6 Si2 N5 Si1 98.1(3)
C6 Si2 N5 Na3 -76.5(2)
C7 Si1 N5 Si2 105.5(3)
C7 Si1 N5 Na3 -79.8(2)
C8 Si2 N5 Si1 -143.6(3)
C8 Si2 N5 Na3 41.8(2)
C9 O2 C18 C11 -164.6(4)
C10 Si1 N5 Si2 -135.6(3)
C10 Si1 N5 Na3 39.1(2)
C12 Si2 N5 Si1 -23.6(4)
C12 Si2 N5 Na3 161.70(19)
C15 O1 C11 C18 178.7(4)
C21 O3 C19 C17 -177.3(4)
C22 O4 C17 C19 -171.4(5)
C23 Si1 N5 Si2 -16.5(4)
C23 Si1 N5 Na3 158.2(2)
